data_7059764
loop_
_publ_author_name
'Feng, Juhua'
'Wang, Siyuan'
'Feng, Jinxiang'
'Li, Qiuju'
'Yue, Junping'
'Yue, Guizhou'
'Zou, Ping'
'Wang, Guangtu'

_publ_section_title
;
 Mild and efficient synthesis of
 trans-3-aryl-2-nitro-2,3-dihydrobenzofurans on water
;
_journal_issue 28
_journal_name_full 'New Journal of Chemistry'
_journal_page_first 11937
_journal_page_last 11940
_journal_paper_doi 10.1039/D0NJ00548G
_journal_volume 44
_journal_year 2020
_chemical_formula_moiety 'C15 H10 Br N O5'
_chemical_formula_sum 'C15 H10 Br N O5'
_chemical_formula_weight 364.15
_space_group_crystal_system monoclinic
_space_group_IT_number 14
_space_group_name_Hall '-P 2ybc'
_space_group_name_H-M_alt 'P 1 21/c 1'
_atom_sites_solution_hydrogens geom
_atom_sites_solution_primary iterative
_audit_creation_date 2019-10-17
_audit_creation_method
;
Olex2 1.2
(compiled 2018.05.29 svn.r3508 for OlexSys, GUI svn.r5506)
;
_audit_update_record
;
2019-10-21 deposited with the CCDC.	2020-07-01 downloaded from the CCDC.
;
_cell_angle_alpha 90
_cell_angle_beta 93.390(3)
_cell_angle_gamma 90
_cell_formula_units_Z 4
_cell_length_a 7.6910(7)
_cell_length_b 13.9407(12)
_cell_length_c 13.4635(12)
_cell_measurement_reflns_used 7800
_cell_measurement_temperature 293(2)
_cell_measurement_theta_max 26.519
_cell_measurement_theta_min 2.922
_cell_volume 1441.0(2)
_computing_cell_refinement 'SAINT V8.38A (?, 2016)'
_computing_data_reduction 'SAINT V8.38A (?, 2016)'
_computing_molecular_graphics 'Olex2 (Dolomanov et al., 2009)'
_computing_publication_material 'Olex2 (Dolomanov et al., 2009)'
_computing_structure_refinement 'XL (Sheldrick, 2008)'
_computing_structure_solution
;
Superflip (Palatinus & Chapuis, 2007;Palatinus & van der Lee, 2008;
Palatinus et al., 2012)
;
_diffrn_ambient_temperature 293(2)
_diffrn_measured_fraction_theta_full 0.998
_diffrn_measured_fraction_theta_max 0.995
_diffrn_measurement_device_type 'CCD area detector'
_diffrn_measurement_method 'phi and omega scans'
_diffrn_radiation_monochromator graphite
_diffrn_radiation_type MoK\a
_diffrn_radiation_wavelength 0.71073
_diffrn_reflns_av_R_equivalents 0.0349
_diffrn_reflns_av_unetI/netI 0.0272
_diffrn_reflns_Laue_measured_fraction_full 0.998
_diffrn_reflns_Laue_measured_fraction_max 0.995
_diffrn_reflns_limit_h_max 9
_diffrn_reflns_limit_h_min -10
_diffrn_reflns_limit_k_max 18
_diffrn_reflns_limit_k_min -18
_diffrn_reflns_limit_l_max 17
_diffrn_reflns_limit_l_min -17
_diffrn_reflns_number 22584
_diffrn_reflns_point_group_measured_fraction_full 0.998
_diffrn_reflns_point_group_measured_fraction_max 0.995
_diffrn_reflns_theta_full 25.242
_diffrn_reflns_theta_max 27.627
_diffrn_reflns_theta_min 3.029
_exptl_absorpt_coefficient_mu 2.876
_exptl_absorpt_correction_T_max 0.7456
_exptl_absorpt_correction_T_min 0.6547
_exptl_absorpt_correction_type multi-scan
_exptl_absorpt_process_details
;
SADABS-2016/2 (Bruker,2016/2) was used for absorption correction.
wR2(int) was 0.0740 before and 0.0481 after correction.
The Ratio of minimum to maximum transmission is 0.8781.
The \l/2 correction factor is Not present.
;
_exptl_crystal_colour colorless
_exptl_crystal_density_diffrn 1.679
_exptl_crystal_description block
_exptl_crystal_F_000 728
_exptl_crystal_size_max 0.26
_exptl_crystal_size_mid 0.21
_exptl_crystal_size_min 0.14
_refine_diff_density_max 0.651
_refine_diff_density_min -0.783
_refine_diff_density_rms 0.092
_refine_ls_extinction_method none
_refine_ls_goodness_of_fit_ref 1.043
_refine_ls_hydrogen_treatment constr
_refine_ls_matrix_type full
_refine_ls_number_parameters 199
_refine_ls_number_reflns 3330
_refine_ls_number_restraints 0
_refine_ls_restrained_S_all 1.043
_refine_ls_R_factor_all 0.0745
_refine_ls_R_factor_gt 0.0456
_refine_ls_shift/su_max 0.001
_refine_ls_shift/su_mean 0.000
_refine_ls_structure_factor_coef Fsqd
_refine_ls_weighting_details 'w=1/[\s^2^(Fo^2^)+(0.0718P)^2^+0.5783P] where P=(Fo^2^+2Fc^2^)/3'
_refine_ls_weighting_scheme calc
_refine_ls_wR_factor_gt 0.1196
_refine_ls_wR_factor_ref 0.1347
_reflns_Friedel_coverage 0.000
_reflns_number_gt 2272
_reflns_number_total 3330
_reflns_threshold_expression 'I > 2\s(I)'
_cod_data_source_file d0nj00548g2.cif
_cod_data_source_block 222
_cod_depositor_comments
;Adding full bibliography for 7059764.cif.

 Adding full bibliography for 7059764.cif.
;
_cod_database_code 7059764
_shelx_shelxl_version_number 2018/3
_shelx_space_group_comment
;
The symmetry employed for this shelxl refinement is uniquely defined
by the following loop, which should always be used as a source of
symmetry information in preference to the above space-group names.
They are only intended as comments.
;
_shelx_estimated_absorpt_t_max 0.689
_shelx_estimated_absorpt_t_min 0.522
_olex2_refinement_description
;
1. Fixed Uiso
 At 1.2 times of:
  All C(H) groups, All C(H,H) groups
2.a Ternary CH refined with riding coordinates:
 C8(H8), C7(H7)
2.b Secondary CH2 refined with riding coordinates:
 C15(H15A,H15B)
2.c Aromatic/amide H refined with riding coordinates:
 C11(H11), C14(H14), C5(H5), C2(H2), C3(H3), C4(H4)
;
_olex2_submission_special_instructions 'No special instructions were received'

loop_
_space_group_symop_operation_xyz
'x, y, z'
'-x, y+1/2, -z+1/2'
'-x, -y, -z'
'x, -y-1/2, z-1/2'

loop_
_atom_site_label
_atom_site_type_symbol
_atom_site_fract_x
_atom_site_fract_y
_atom_site_fract_z
_atom_site_U_iso_or_equiv
_atom_site_adp_type
_atom_site_occupancy
_atom_site_site_symmetry_order
_atom_site_calc_flag
_atom_site_refinement_flags_posn
_atom_site_refinement_flags_adp
_atom_site_refinement_flags_occupancy
_atom_site_disorder_assembly
_atom_site_disorder_group
Br1 Br 0.08757(5) 0.57884(3) 0.36571(3) 0.0878(2) Uani 1 1 d . . . . .
O3 O 0.5953(2) 0.56431(13) 0.08983(13) 0.0427(4) Uani 1 1 d . . . . .
O1 O 0.1497(3) 0.5775(2) 0.04239(19) 0.0768(8) Uani 1 1 d . . . . .
N1 N 0.3012(3) 0.59892(17) 0.03909(16) 0.0453(6) Uani 1 1 d . . . . .
O2 O 0.3608(3) 0.65350(18) -0.01973(17) 0.0728(7) Uani 1 1 d . . . . .
C10 C 0.5548(3) 0.65992(17) 0.22528(17) 0.0363(5) Uani 1 1 d . . . . .
O5 O 1.0103(3) 0.8069(2) 0.2146(2) 0.0815(8) Uani 1 1 d . . . . .
C9 C 0.6617(3) 0.63916(19) 0.15019(18) 0.0387(6) Uani 1 1 d . . . . .
O4 O 0.8338(4) 0.84588(17) 0.34172(18) 0.0752(7) Uani 1 1 d . . . . .
C8 C 0.4253(3) 0.54787(19) 0.11551(18) 0.0373(6) Uani 1 1 d . . . . .
H8 H 0.400703 0.478910 0.116301 0.045 Uiso 1 1 calc R . . . .
C6 C 0.4164(4) 0.51652(18) 0.30045(17) 0.0387(6) Uani 1 1 d . . . . .
C1 C 0.2913(4) 0.5013(2) 0.36798(19) 0.0475(7) Uani 1 1 d . . . . .
C7 C 0.4024(3) 0.59221(18) 0.21948(17) 0.0364(5) Uani 1 1 d . . . . .
H7 H 0.292102 0.627247 0.220744 0.044 Uiso 1 1 calc R . . . .
C11 C 0.6019(4) 0.73038(19) 0.29589(19) 0.0456(7) Uani 1 1 d . . . . .
H11 H 0.531400 0.746701 0.347078 0.055 Uiso 1 1 calc R . . . .
C12 C 0.7585(4) 0.7733(2) 0.2842(2) 0.0491(7) Uani 1 1 d . . . . .
C14 C 0.8199(4) 0.6829(2) 0.1369(2) 0.0503(7) Uani 1 1 d . . . . .
H14 H 0.889941 0.668113 0.085088 0.060 Uiso 1 1 calc R . . . .
C13 C 0.8624(4) 0.7503(2) 0.2079(2) 0.0536(8) Uani 1 1 d . . . . .
C5 C 0.5660(5) 0.4586(2) 0.3100(2) 0.0546(8) Uani 1 1 d . . . . .
H5 H 0.655049 0.467888 0.267156 0.066 Uiso 1 1 calc R . . . .
C2 C 0.3092(6) 0.4307(2) 0.4403(2) 0.0641(9) Uani 1 1 d . . . . .
H2 H 0.222551 0.421574 0.484765 0.077 Uiso 1 1 calc R . . . .
C3 C 0.4546(6) 0.3746(2) 0.4459(2) 0.0673(10) Uani 1 1 d . . . . .
H3 H 0.466218 0.326699 0.493857 0.081 Uiso 1 1 calc R . . . .
C4 C 0.5827(5) 0.3881(2) 0.3821(2) 0.0626(9) Uani 1 1 d . . . . .
H4 H 0.681824 0.349798 0.386867 0.075 Uiso 1 1 calc R . . . .
C15 C 1.0032(6) 0.8583(3) 0.3056(3) 0.0887(13) Uani 1 1 d . . . . .
H15A H 1.025620 0.925832 0.294717 0.106 Uiso 1 1 calc R . . . .
H15B H 1.091047 0.834152 0.353961 0.106 Uiso 1 1 calc R . . . .

loop_
_atom_site_aniso_label
_atom_site_aniso_U_11
_atom_site_aniso_U_22
_atom_site_aniso_U_33
_atom_site_aniso_U_23
_atom_site_aniso_U_13
_atom_site_aniso_U_12
Br1 0.0740(3) 0.1087(4) 0.0855(3) 0.0273(2) 0.0441(2) 0.0222(2)
O3 0.0408(10) 0.0505(11) 0.0372(9) -0.0119(8) 0.0073(8) 0.0046(8)
O1 0.0446(13) 0.119(2) 0.0665(15) 0.0132(13) 0.0031(12) 0.0125(12)
N1 0.0486(15) 0.0545(14) 0.0326(11) -0.0044(10) -0.0001(10) 0.0061(11)
O2 0.0886(18) 0.0728(15) 0.0547(13) 0.0273(12) -0.0150(12) -0.0162(13)
C10 0.0472(14) 0.0337(13) 0.0283(11) 0.0015(9) 0.0044(10) 0.0049(10)
O5 0.0555(14) 0.1022(19) 0.0855(18) 0.0050(15) -0.0074(13) -0.0303(13)
C9 0.0407(14) 0.0422(14) 0.0329(12) -0.0009(10) 0.0008(10) 0.0067(11)
O4 0.0958(19) 0.0658(15) 0.0617(14) -0.0093(12) -0.0164(13) -0.0252(13)
C8 0.0418(14) 0.0384(13) 0.0318(12) 0.0010(10) 0.0035(10) 0.0041(10)
C6 0.0514(15) 0.0351(13) 0.0294(12) -0.0017(10) 0.0007(11) -0.0042(11)
C1 0.0572(17) 0.0502(16) 0.0355(13) 0.0022(12) 0.0065(12) -0.0059(13)
C7 0.0420(14) 0.0391(13) 0.0288(12) 0.0003(10) 0.0072(10) 0.0052(10)
C11 0.0698(19) 0.0367(14) 0.0305(12) 0.0003(10) 0.0039(12) 0.0032(13)
C12 0.0630(18) 0.0425(15) 0.0402(14) 0.0018(12) -0.0111(13) -0.0041(13)
C14 0.0369(15) 0.0664(19) 0.0478(16) 0.0017(14) 0.0046(12) 0.0054(13)
C13 0.0446(16) 0.0585(18) 0.0563(18) 0.0115(14) -0.0101(14) -0.0081(13)
C5 0.072(2) 0.0457(16) 0.0451(16) 0.0068(13) -0.0027(14) 0.0017(14)
C2 0.095(3) 0.060(2) 0.0381(15) 0.0077(14) 0.0111(16) -0.0158(19)
C3 0.116(3) 0.0438(17) 0.0398(16) 0.0088(13) -0.0114(18) -0.0091(19)
C4 0.086(3) 0.0464(17) 0.0534(19) 0.0013(14) -0.0116(18) 0.0112(16)
C15 0.084(3) 0.092(3) 0.086(3) -0.006(2) -0.029(2) -0.028(2)

loop_
_atom_type_symbol
_atom_type_description
_atom_type_scat_dispersion_real
_atom_type_scat_dispersion_imag
_atom_type_scat_source
C C 0.0033 0.0016 'International Tables Vol C Tables 4.2.6.8 and 6.1.1.4'
H H 0.0000 0.0000 'International Tables Vol C Tables 4.2.6.8 and 6.1.1.4'
Br Br -0.2901 2.4595 'International Tables Vol C Tables 4.2.6.8 and 6.1.1.4'
N N 0.0061 0.0033 'International Tables Vol C Tables 4.2.6.8 and 6.1.1.4'
O O 0.0106 0.0060 'International Tables Vol C Tables 4.2.6.8 and 6.1.1.4'

loop_
_geom_angle_atom_site_label_1
_geom_angle_atom_site_label_2
_geom_angle_atom_site_label_3
_geom_angle
_geom_angle_site_symmetry_1
_geom_angle_site_symmetry_3
_geom_angle_publ_flag
C8 O3 C9 107.14(19) . . ?
O1 N1 O2 125.8(3) . . ?
O1 N1 C8 115.1(2) . . ?
O2 N1 C8 119.1(2) . . ?
C9 C10 C7 109.2(2) . . ?
C9 C10 C11 120.4(3) . . ?
C11 C10 C7 130.2(2) . . ?
C13 O5 C15 105.7(3) . . ?
C10 C9 O3 111.8(2) . . ?
C10 C9 C14 124.9(3) . . ?
C14 C9 O3 123.2(2) . . ?
C12 O4 C15 105.0(3) . . ?
O3 C8 N1 108.3(2) . . ?
O3 C8 H8 110.4 . . ?
O3 C8 C7 108.5(2) . . ?
N1 C8 H8 110.4 . . ?
N1 C8 C7 108.7(2) . . ?
C7 C8 H8 110.4 . . ?
C1 C6 C7 123.9(2) . . ?
C1 C6 C5 116.8(3) . . ?
C5 C6 C7 119.2(2) . . ?
C6 C1 Br1 120.6(2) . . ?
C6 C1 C2 121.9(3) . . ?
C2 C1 Br1 117.5(3) . . ?
C10 C7 C8 99.7(2) . . ?
C10 C7 C6 112.2(2) . . ?
C10 C7 H7 111.0 . . ?
C8 C7 H7 111.0 . . ?
C6 C7 C8 111.4(2) . . ?
C6 C7 H7 111.0 . . ?
C10 C11 H11 122.4 . . ?
C12 C11 C10 115.2(3) . . ?
C12 C11 H11 122.4 . . ?
C11 C12 O4 127.0(3) . . ?
C11 C12 C13 122.7(3) . . ?
C13 C12 O4 110.3(3) . . ?
C9 C14 H14 123.5 . . ?
C13 C14 C9 112.9(3) . . ?
C13 C14 H14 123.5 . . ?
C12 C13 O5 109.3(3) . . ?
C14 C13 O5 126.9(3) . . ?
C14 C13 C12 123.9(3) . . ?
C6 C5 H5 119.5 . . ?
C4 C5 C6 121.0(3) . . ?
C4 C5 H5 119.5 . . ?
C1 C2 H2 120.2 . . ?
C3 C2 C1 119.5(3) . . ?
C3 C2 H2 120.2 . . ?
C2 C3 H3 119.7 . . ?
C4 C3 C2 120.7(3) . . ?
C4 C3 H3 119.7 . . ?
C5 C4 H4 119.9 . . ?
C3 C4 C5 120.1(3) . . ?
C3 C4 H4 119.9 . . ?
O5 C15 O4 108.3(3) . . ?
O5 C15 H15A 110.0 . . ?
O5 C15 H15B 110.0 . . ?
O4 C15 H15A 110.0 . . ?
O4 C15 H15B 110.0 . . ?
H15A C15 H15B 108.4 . . ?

loop_
_geom_bond_atom_site_label_1
_geom_bond_atom_site_label_2
_geom_bond_distance
_geom_bond_site_symmetry_2
_geom_bond_publ_flag
Br1 C1 1.902(3) . ?
O3 C9 1.400(3) . ?
O3 C8 1.391(3) . ?
O1 N1 1.206(3) . ?
N1 O2 1.208(3) . ?
N1 C8 1.536(3) . ?
C10 C9 1.371(4) . ?
C10 C7 1.503(4) . ?
C10 C11 1.400(4) . ?
O5 C13 1.383(4) . ?
O5 C15 1.424(6) . ?
C9 C14 1.382(4) . ?
O4 C12 1.380(3) . ?
O4 C15 1.428(5) . ?
C8 H8 0.9800 . ?
C8 C7 1.550(3) . ?
C6 C1 1.379(4) . ?
C6 C7 1.516(3) . ?
C6 C5 1.405(4) . ?
C1 C2 1.387(4) . ?
C7 H7 0.9800 . ?
C11 H11 0.9300 . ?
C11 C12 1.362(4) . ?
C12 C13 1.377(4) . ?
C14 H14 0.9300 . ?
C14 C13 1.365(4) . ?
C5 H5 0.9300 . ?
C5 C4 1.382(5) . ?
C2 H2 0.9300 . ?
C2 C3 1.362(6) . ?
C3 H3 0.9300 . ?
C3 C4 1.358(5) . ?
C4 H4 0.9300 . ?
C15 H15A 0.9700 . ?
C15 H15B 0.9700 . ?

loop_
_geom_torsion_atom_site_label_1
_geom_torsion_atom_site_label_2
_geom_torsion_atom_site_label_3
_geom_torsion_atom_site_label_4
_geom_torsion
_geom_torsion_site_symmetry_1
_geom_torsion_site_symmetry_2
_geom_torsion_site_symmetry_3
_geom_torsion_site_symmetry_4
_geom_torsion_publ_flag
Br1 C1 C2 C3 -178.8(2) . . . . ?
O3 C9 C14 C13 -176.5(2) . . . . ?
O3 C8 C7 C10 18.8(2) . . . . ?
O3 C8 C7 C6 -99.7(2) . . . . ?
O1 N1 C8 O3 168.0(2) . . . . ?
O1 N1 C8 C7 -74.3(3) . . . . ?
N1 C8 C7 C10 -98.7(2) . . . . ?
N1 C8 C7 C6 142.7(2) . . . . ?
O2 N1 C8 O3 -9.9(3) . . . . ?
O2 N1 C8 C7 107.8(3) . . . . ?
C10 C9 C14 C13 0.6(4) . . . . ?
C10 C11 C12 O4 178.5(3) . . . . ?
C10 C11 C12 C13 0.8(4) . . . . ?
C9 O3 C8 N1 99.0(2) . . . . ?
C9 O3 C8 C7 -18.8(3) . . . . ?
C9 C10 C7 C8 -12.1(3) . . . . ?
C9 C10 C7 C6 105.8(2) . . . . ?
C9 C10 C11 C12 -0.9(4) . . . . ?
C9 C14 C13 O5 -179.3(3) . . . . ?
C9 C14 C13 C12 -0.7(4) . . . . ?
O4 C12 C13 O5 0.8(3) . . . . ?
O4 C12 C13 C14 -178.0(3) . . . . ?
C8 O3 C9 C10 11.0(3) . . . . ?
C8 O3 C9 C14 -171.6(2) . . . . ?
C6 C1 C2 C3 0.4(5) . . . . ?
C6 C5 C4 C3 -0.8(5) . . . . ?
C1 C6 C7 C10 123.5(3) . . . . ?
C1 C6 C7 C8 -125.8(3) . . . . ?
C1 C6 C5 C4 1.9(4) . . . . ?
C1 C2 C3 C4 0.8(5) . . . . ?
C7 C10 C9 O3 1.8(3) . . . . ?
C7 C10 C9 C14 -175.6(2) . . . . ?
C7 C10 C11 C12 173.9(3) . . . . ?
C7 C6 C1 Br1 -1.3(4) . . . . ?
C7 C6 C1 C2 179.5(3) . . . . ?
C7 C6 C5 C4 -179.2(3) . . . . ?
C11 C10 C9 O3 177.6(2) . . . . ?
C11 C10 C9 C14 0.3(4) . . . . ?
C11 C10 C7 C8 172.6(3) . . . . ?
C11 C10 C7 C6 -69.4(3) . . . . ?
C11 C12 C13 O5 178.8(3) . . . . ?
C11 C12 C13 C14 0.0(5) . . . . ?
C12 O4 C15 O5 11.9(4) . . . . ?
C13 O5 C15 O4 -11.6(4) . . . . ?
C5 C6 C1 Br1 177.5(2) . . . . ?
C5 C6 C1 C2 -1.7(4) . . . . ?
C5 C6 C7 C10 -55.3(3) . . . . ?
C5 C6 C7 C8 55.4(3) . . . . ?
C2 C3 C4 C5 -0.5(5) . . . . ?
C15 O5 C13 C12 6.7(4) . . . . ?
C15 O5 C13 C14 -174.5(3) . . . . ?
C15 O4 C12 C11 174.2(3) . . . . ?
C15 O4 C12 C13 -7.9(3) . . . . ?
